data_9011490
loop_
_publ_author_name
'Bente, K.'
'Edenharter, A.'

_publ_section_title
;
 Rontgenographische strukturanalyse von MnSb2S4 und strukturverfeinerung
 von berthierit, FeSb2S4
;
_journal_name_full 'Zeitschrift fur Kristallographie'
_journal_page_first 31
_journal_page_last 33
_journal_volume 185
_journal_year 1989
_chemical_formula_sum 'Fe S4 Sb2'
_chemical_name_mineral Berthierite
_space_group_IT_number 62
_symmetry_space_group_name_Hall '-P 2c 2n'
_symmetry_space_group_name_H-M 'P n a m'
_cell_angle_alpha 90
_cell_angle_beta 90
_cell_angle_gamma 90
_cell_length_a 11.423
_cell_length_b 14.174
_cell_length_c 3.765
_cell_formula_units_Z 4
_cell_volume 609.590
_database_code_amcsd 0010987
_exptl_crystal_density_diffrn 4.659
_cod_original_formula_sum 'Fe Sb2 S4'
_cod_database_code 9011490

loop_
_space_group_symop_operation_xyz
x,y,z
x,y,1/2-z
-x,-y,1/2+z
1/2-x,1/2+y,1/2+z
1/2+x,1/2-y,1/2-z
1/2+x,1/2-y,z
1/2-x,1/2+y,-z
-x,-y,-z

loop_
_atom_site_aniso_label
_atom_site_aniso_U_11
_atom_site_aniso_U_22
_atom_site_aniso_U_33
_atom_site_aniso_U_12
_atom_site_aniso_U_13
_atom_site_aniso_U_23
Fe 0.01520 0.01435 0.01659 0.00082 0.00000 0.00000
Sb1 0.02115 0.01812 0.01702 -0.00082 0.00000 0.00000
Sb2 0.01587 0.01700 0.01659 -0.00082 0.00000 0.00000
S1 0.01454 0.01659 0.01343 0.00082 0.00000 0.00000
S2 0.01653 0.01924 0.01163 0.00082 0.00000 0.00000
S3 0.01256 0.01710 0.01537 0.00000 0.00000 0.00000
S4 0.01520 0.01313 0.01544 -0.00082 0.00000 0.00000

loop_
_atom_site_label
_atom_site_fract_x
_atom_site_fract_y
_atom_site_fract_z
Fe 0.31710 0.33520 0.25000
Sb1 0.14470 0.06290 0.25000
Sb2 0.03880 0.38560 0.75000
S1 0.19550 0.27030 0.75000
S2 0.42160 0.18410 0.25000
S3 0.22350 0.49440 0.25000
S4 0.45030 0.40430 0.75000

loop_
_cod_related_entry_id
_cod_related_entry_database
_cod_related_entry_code
1 AMCSD 0010987
